data_4330766
loop_
_publ_author_name
'Paul J. Saines'
'Mark Steinmann'
'Jin-Chong Tan'
'Hamish H.-M. Yeung'
'Wei Li'
'Phillip T. Barton'
'Anthony K. Cheetham'

_publ_contact_author_address
;Department of Materials Science and Metallurgy
The University of Cambridge
Cambridge
Cambs, UK
;
_publ_contact_author_email akc30@cam.ac.uk
_publ_contact_author_fax 441223334567
_publ_contact_author_name 'Cheetham, Anthony K.'
_publ_contact_author_phone 441223767061
_publ_section_title
;
 Isomer-Directed Structural Diversity and Its Effect on the Nanosheet
 Exfoliation and Magnetic Properties of 2,3-Dimethylsuccinate Hybrid
 Frameworks
;
_journal_name_full 'Inorganic Chemistry'
_journal_page_first 11198
_journal_page_last 11209
_journal_paper_doi 10.1021/ic302011x
_journal_volume 51
_journal_year 2012
_chemical_compound_source 'synthesis as described'
_chemical_formula_moiety 'C6 H10 Co O5'
_chemical_formula_sum 'C6 H10 Co O5'
_chemical_formula_weight 221.07
_chemical_name_systematic
;
 ?
;
_space_group_IT_number 64
_symmetry_cell_setting orthorhombic
_symmetry_Int_Tables_number 64
_symmetry_space_group_name_Hall '-C 2ac 2'
_symmetry_space_group_name_H-M 'C m c a'
_atom_sites_solution_hydrogens geom
_atom_sites_solution_primary heavy
_atom_sites_solution_secondary difmap
_audit_creation_date 2012-01-16T13:42:45-00:00
_audit_creation_method 'WinGX routine CIF_UPDATE'
_cell_angle_alpha 90
_cell_angle_beta 90
_cell_angle_gamma 90
_cell_formula_units_Z 8
_cell_length_a 22.682(3)
_cell_length_b 7.0298(3)
_cell_length_c 10.4274(6)
_cell_measurement_reflns_used 602
_cell_measurement_temperature 125(2)
_cell_measurement_theta_max 28.7108
_cell_measurement_theta_min 3.5858
_cell_measurement_wavelength 0.71073
_cell_volume 1662.6(3)
_computing_cell_refinement 'CrysAlisPro V1.171.35.11 (Agilent Technologies)'
_computing_data_collection 'CrysAlisPro V1.171.35.11 (Agilent Technologies)'
_computing_data_reduction 'CrysAlisPro V1.171.35.11 (Agilent Technologies)'
_computing_molecular_graphics 'Diamond (Brandenburg 1997)'
_computing_publication_material 'WinGX publication routines (Farrugia, 1999)'
_computing_structure_refinement 'SHELXL-97 (Sheldrick, 2008)'
_computing_structure_solution 'DIRDIF-2008 (Beurskens, 2008)'
_diffrn_ambient_temperature 125(2)
_diffrn_detector_area_resol_mean 16.1183
_diffrn_measured_fraction_theta_full 0.990
_diffrn_measured_fraction_theta_max 0.888
_diffrn_measurement_device_type 'Xcalibur, Eos, Gemini ultra'
_diffrn_radiation_monochromator graphite
_diffrn_radiation_probe x-ray
_diffrn_radiation_source 'Enhance (Mo) x-ray Source'
_diffrn_radiation_type MoK\a
_diffrn_radiation_wavelength 0.71073
_diffrn_reflns_av_R_equivalents 0.0320
_diffrn_reflns_av_sigmaI/netI 0.0439
_diffrn_reflns_limit_h_max 13
_diffrn_reflns_limit_h_min -29
_diffrn_reflns_limit_k_max 5
_diffrn_reflns_limit_k_min -9
_diffrn_reflns_limit_l_max 7
_diffrn_reflns_limit_l_min -13
_diffrn_reflns_number 2007
_diffrn_reflns_theta_full 26.32
_diffrn_reflns_theta_max 28.77
_diffrn_reflns_theta_min 3.59
_exptl_absorpt_coefficient_mu 2.043
_exptl_absorpt_correction_T_max 0.886
_exptl_absorpt_correction_T_min 0.756
_exptl_absorpt_correction_type analytical
_exptl_absorpt_process_details
;
CrysAlisPro, Agilent Technologies,
Version 1.171.35.11 (release 16-05-2011 CrysAlis171 .NET)
(compiled May 16 2011,17:55:39)
Analytical numeric absorption correction using a multifaceted crystal
            model based on expressions derived by R.C. Clark & J.S. Reid.
(Clark, R. C. & Reid, J. S. (1995). Acta Cryst. A51, 887-897)
;
_exptl_crystal_colour 'light pink'
_exptl_crystal_density_diffrn 1.766
_exptl_crystal_description block
_exptl_crystal_F_000 904
_exptl_crystal_size_max 0.2091
_exptl_crystal_size_mid 0.1596
_exptl_crystal_size_min 0.076
_refine_diff_density_max 0.792
_refine_diff_density_min -0.577
_refine_diff_density_rms 0.117
_refine_ls_extinction_method none
_refine_ls_goodness_of_fit_ref 1.018
_refine_ls_hydrogen_treatment mixed
_refine_ls_matrix_type full
_refine_ls_number_parameters 63
_refine_ls_number_reflns 987
_refine_ls_number_restraints 1
_refine_ls_restrained_S_all 1.018
_refine_ls_R_factor_all 0.0666
_refine_ls_R_factor_gt 0.0445
_refine_ls_shift/su_max 0.000
_refine_ls_shift/su_mean 0.000
_refine_ls_structure_factor_coef Fsqd
_refine_ls_weighting_details 'calc w=1/[\s^2^(Fo^2^)+(0.2000P)^2^+0.0000P] where P=(Fo^2^+2Fc^2^)/3'
_refine_ls_weighting_scheme calc
_refine_ls_wR_factor_gt 0.1121
_refine_ls_wR_factor_ref 0.1275
_reflns_number_gt 765
_reflns_number_total 987
_reflns_threshold_expression >2sigma(I)
_cod_data_source_file ic302011x_si_002_6.cif
_cod_data_source_block Compound5
_cod_original_sg_symbol_Hall '-C 2bc 2'
_cod_database_code 4330766

loop_
_symmetry_equiv_pos_as_xyz
'x, y, z'
'-x, y, z'
'x, -y+1/2, z+1/2'
'-x, -y+1/2, z+1/2'
'x+1/2, y+1/2, z'
'-x+1/2, y+1/2, z'
'x+1/2, -y+1, z+1/2'
'-x+1/2, -y+1, z+1/2'
'-x, -y, -z'
'x, -y, -z'
'-x, y-1/2, -z-1/2'
'x, y-1/2, -z-1/2'
'-x+1/2, -y+1/2, -z'
'x+1/2, -y+1/2, -z'
'-x+1/2, y, -z-1/2'
'x+1/2, y, -z-1/2'

loop_
_atom_site_label
_atom_site_type_symbol
_atom_site_fract_x
_atom_site_fract_y
_atom_site_fract_z
_atom_site_U_iso_or_equiv
_atom_site_adp_type
_atom_site_occupancy
_atom_site_symmetry_multiplicity
_atom_site_calc_flag
_atom_site_refinement_flags
Co1 Co 0.0000 0.11351(8) 0.27142(6) 0.0183(3) Uani 1 2 d S
O1 O 0.06778(12) 0.0190(3) 0.1617(2) 0.0262(6) Uani 1 1 d .
O1W O 0.0000 0.3500(5) 0.1235(3) 0.0208(8) Uani 1 2 d SD
C1 C 0.08754(17) -0.1252(4) 0.1060(3) 0.0194(7) Uani 1 1 d .
C2 C 0.14541(17) -0.0986(4) 0.0334(4) 0.0229(8) Uani 1 1 d .
H2 H 0.1487 -0.1980 -0.0321 0.028 Uiso 1 1 calc R
C3 C 0.1966(2) -0.1193(6) 0.1278(5) 0.0455(12) Uani 1 1 d .
H3A H 0.1938 -0.0222 0.1923 0.068 Uiso 1 1 calc R
H3B H 0.2332 -0.1065 0.0827 0.068 Uiso 1 1 calc R
H3C H 0.1948 -0.2422 0.1677 0.068 Uiso 1 1 calc R
O2 O 0.06417(12) -0.2866(3) 0.1049(2) 0.0247(6) Uani 1 1 d .
H1W H 0.0317(11) 0.323(6) 0.084(4) 0.030(12) Uiso 1 1 d D

loop_
_atom_site_aniso_label
_atom_site_aniso_U_11
_atom_site_aniso_U_22
_atom_site_aniso_U_33
_atom_site_aniso_U_23
_atom_site_aniso_U_13
_atom_site_aniso_U_12
Co1 0.0297(4) 0.0116(3) 0.0136(4) -0.0008(2) 0.000 0.000
O1 0.0366(17) 0.0189(12) 0.0232(13) -0.0023(11) 0.0078(11) 0.0020(12)
O1W 0.031(2) 0.0159(16) 0.0157(17) -0.0011(13) 0.000 0.000
C1 0.0273(19) 0.0173(15) 0.0135(15) 0.0032(12) -0.0026(13) 0.0024(15)
C2 0.026(2) 0.0185(16) 0.0243(18) 0.0027(14) 0.0005(14) 0.0011(14)
C3 0.038(3) 0.050(3) 0.049(3) 0.016(2) -0.007(2) 0.000(2)
O2 0.0354(16) 0.0186(12) 0.0203(12) 0.0001(10) 0.0035(11) -0.0032(12)

loop_
_geom_angle_atom_site_label_1
_geom_angle_atom_site_label_2
_geom_angle_atom_site_label_3
_geom_angle
_geom_angle_site_symmetry_1
_geom_angle_site_symmetry_3
O1 Co1 O1 98.56(15) 2 .
O1 Co1 O2 175.35(10) 2 12_566
O1 Co1 O2 85.95(11) . 12_566
O1 Co1 O2 85.95(11) 2 11_566
O1 Co1 O2 175.35(10) . 11_566
O2 Co1 O2 89.51(15) 12_566 11_566
O1 Co1 O1W 90.29(9) 2 11_556
O1 Co1 O1W 90.29(9) . 11_556
O2 Co1 O1W 88.56(9) 12_566 11_556
O2 Co1 O1W 88.56(9) 11_566 11_556
O1 Co1 O1W 81.76(9) 2 .
O1 Co1 O1W 81.76(9) . .
O2 Co1 O1W 100.09(9) 12_566 .
O2 Co1 O1W 100.09(9) 11_566 .
O1W Co1 O1W 167.75(11) 11_556 .
C1 O1 Co1 143.0(2) . .
Co1 O1W Co1 106.55(15) 11_566 .
O1 C1 O2 125.9(4) . .
O1 C1 C2 116.0(3) . .
O2 C1 C2 118.1(3) . .
C1 C2 C3 108.8(3) . .
C1 C2 C2 109.4(2) . 10
C3 C2 C2 112.0(3) . 10
C1 O2 Co1 126.9(2) . 11_556

loop_
_geom_bond_atom_site_label_1
_geom_bond_atom_site_label_2
_geom_bond_distance
_geom_bond_site_symmetry_2
Co1 O1 2.028(2) 2
Co1 O1 2.028(2) .
Co1 O2 2.067(3) 12_566
Co1 O2 2.067(3) 11_566
Co1 O1W 2.152(3) 11_556
Co1 O1W 2.268(3) .
O1 C1 1.251(4) .
O1W Co1 2.152(3) 11_566
C1 O2 1.253(4) .
C1 C2 1.526(5) .
C2 C3 1.528(6) .
C2 C2 1.552(6) 10
O2 Co1 2.067(3) 11_556
